data_4071698
loop_
_publ_author_name
'Wang, Hong'
'Shen, Hao'
'Chan, Hoi-Shan'
'Xie, Zuowei'

_publ_section_title
;
 Synthesis and Structural Characterization of Group 4 Metal Complexes
 Bearing Pentavalent Phosphorus-Bridged Ligands
 [(C13H8)(iPr2N)P(&#x2212;O)(C2B10H10)]2&#x2212;and
 [(C13H9)(iPr2N)P(&#xE5FB;O)(C2B9H10)]2&#x2212;
;
_journal_issue 15
_journal_name_full Organometallics
_journal_page_first 3964
_journal_paper_doi 10.1021/om800319w
_journal_volume 27
_journal_year 2008
_chemical_formula_sum 'C43 H44 B9 D18 K N3 O P Ti'
_chemical_formula_weight 870.32
_chemical_name_systematic
; 
 ? 
;
_space_group_IT_number 14
_symmetry_cell_setting monoclinic
_symmetry_space_group_name_Hall '-P 2yn'
_symmetry_space_group_name_H-M 'P 1 21/n 1'
_atom_sites_solution_hydrogens geom
_atom_sites_solution_primary direct
_atom_sites_solution_secondary difmap
_audit_creation_method SHELXL-97
_cell_angle_alpha 90.00
_cell_angle_beta 100.6100(10)
_cell_angle_gamma 90.00
_cell_formula_units_Z 4
_cell_length_a 10.5092(4)
_cell_length_b 26.7479(11)
_cell_length_c 17.1051(7)
_cell_measurement_temperature 293(2)
_cell_volume 4726.0(3)
_computing_cell_refinement 'Bruker SMART'
_computing_data_collection 'Bruker SMART'
_computing_data_reduction 'Bruker SHELXTL'
_computing_molecular_graphics 'Bruker SHELXTL'
_computing_publication_material 'Bruker SHELXTL'
_computing_structure_refinement 'SHELXL-97 (Sheldrick, 1997)'
_computing_structure_solution 'SHELXS-97 (Sheldrick, 1990)'
_diffrn_ambient_temperature 293(2)
_diffrn_measured_fraction_theta_full 0.998
_diffrn_measured_fraction_theta_max 0.998
_diffrn_measurement_device_type 'CCD area detector'
_diffrn_measurement_method 'phi and omega scans'
_diffrn_radiation_monochromator graphite
_diffrn_radiation_source 'fine-focus sealed tube'
_diffrn_radiation_type MoK\a
_diffrn_radiation_wavelength 0.71073
_diffrn_reflns_av_R_equivalents 0.0515
_diffrn_reflns_av_sigmaI/netI 0.0517
_diffrn_reflns_limit_h_max 12
_diffrn_reflns_limit_h_min -8
_diffrn_reflns_limit_k_max 32
_diffrn_reflns_limit_k_min -32
_diffrn_reflns_limit_l_max 20
_diffrn_reflns_limit_l_min -21
_diffrn_reflns_number 27251
_diffrn_reflns_theta_full 26.00
_diffrn_reflns_theta_max 26.00
_diffrn_reflns_theta_min 1.43
_exptl_absorpt_coefficient_mu 0.339
_exptl_absorpt_correction_T_max 1.0000
_exptl_absorpt_correction_T_min 0.8488
_exptl_absorpt_correction_type sadabs
_exptl_crystal_colour red
_exptl_crystal_density_diffrn 1.198
_exptl_crystal_density_method 'not measured'
_exptl_crystal_description block
_exptl_crystal_F_000 1800
_exptl_crystal_size_max 0.50
_exptl_crystal_size_mid 0.40
_exptl_crystal_size_min 0.20
_refine_diff_density_max 0.644
_refine_diff_density_min -0.295
_refine_diff_density_rms 0.065
_refine_ls_extinction_method none
_refine_ls_goodness_of_fit_ref 1.029
_refine_ls_hydrogen_treatment riding
_refine_ls_matrix_type full
_refine_ls_number_parameters 532
_refine_ls_number_reflns 9263
_refine_ls_number_restraints 0
_refine_ls_restrained_S_all 1.029
_refine_ls_R_factor_all 0.0918
_refine_ls_R_factor_gt 0.0617
_refine_ls_shift/su_max 0.002
_refine_ls_shift/su_mean 0.000
_refine_ls_structure_factor_coef Fsqd
_refine_ls_weighting_details 'calc w=1/[\s^2^(Fo^2^)+(0.1224P)^2^+0.0000P] where P=(Fo^2^+2Fc^2^)/3'
_refine_ls_weighting_scheme calc
_refine_ls_wR_factor_gt 0.1711
_refine_ls_wR_factor_ref 0.1936
_reflns_number_gt 6299
_reflns_number_total 9263
_reflns_threshold_expression >2sigma(I)
_cod_data_source_file om800319w-file001.cif
_cod_data_source_block 8(C6D6)
_cod_original_sg_symbol_H-M P2(1)/n
_cod_original_formula_sum 'C43 H44 D18 B9 K N3 O P Ti'
_cod_database_code 4071698

loop_
_symmetry_equiv_pos_as_xyz
'x, y, z'
'-x+1/2, y+1/2, -z+1/2'
'-x, -y, -z'
'x-1/2, -y-1/2, z-1/2'

loop_
_atom_site_label
_atom_site_type_symbol
_atom_site_fract_x
_atom_site_fract_y
_atom_site_fract_z
_atom_site_U_iso_or_equiv
_atom_site_adp_type
_atom_site_occupancy
_atom_site_symmetry_multiplicity
_atom_site_calc_flag
_atom_site_refinement_flags
Ti1 Ti 0.30833(5) 0.414402(19) 0.16163(3) 0.03664(17) Uani 1 1 d .
P1 P 0.28729(7) 0.42372(3) 0.32830(4) 0.03271(19) Uani 1 1 d .
O1 O 0.38019(18) 0.43804(7) 0.27103(11) 0.0367(4) Uani 1 1 d .
N1 N 0.2203(2) 0.47237(9) 0.36414(14) 0.0417(6) Uani 1 1 d .
N2 N 0.2630(3) 0.47625(10) 0.10923(15) 0.0493(7) Uani 1 1 d .
N3 N 0.4536(3) 0.39604(10) 0.11695(15) 0.0506(7) Uani 1 1 d .
B3 B 0.1001(4) 0.38070(14) 0.0957(2) 0.0457(8) Uani 1 1 d .
H3 H 0.0871 0.3981 0.0365 0.055 Uiso 1 1 calc R
B4 B 0.2110(4) 0.33113(13) 0.1243(2) 0.0455(8) Uani 1 1 d .
H4 H 0.2709 0.3141 0.0852 0.055 Uiso 1 1 calc R
B5 B 0.2579(3) 0.33823(11) 0.2273(2) 0.0368(7) Uani 1 1 d .
H5 H 0.3545 0.3263 0.2580 0.044 Uiso 1 1 calc R
B6 B 0.0101(3) 0.37615(14) 0.2455(2) 0.0458(8) Uani 1 1 d .
H6 H -0.0531 0.3911 0.2846 0.055 Uiso 1 1 calc R
B7 B -0.0389(4) 0.37080(15) 0.1403(2) 0.0503(9) Uani 1 1 d .
H7 H -0.1363 0.3824 0.1109 0.060 Uiso 1 1 calc R
B8 B 0.0414(4) 0.31909(14) 0.1066(2) 0.0520(9) Uani 1 1 d .
H8 H -0.0043 0.2965 0.0554 0.062 Uiso 1 1 calc R
B9 B 0.1423(4) 0.29221(14) 0.1909(2) 0.0491(9) Uani 1 1 d .
H9 H 0.1628 0.2519 0.1954 0.059 Uiso 1 1 calc R
B10 B 0.1245(3) 0.32821(13) 0.2759(2) 0.0443(8) Uani 1 1 d .
H10 H 0.1359 0.3117 0.3357 0.053 Uiso 1 1 calc R
B11 B -0.0132(4) 0.31660(14) 0.2002(2) 0.0521(9) Uani 1 1 d .
H11 H -0.0933 0.2923 0.2097 0.063 Uiso 1 1 calc R
K1 K 0.35961(8) 0.26478(3) 0.38895(5) 0.0628(3) Uani 1 1 d .
C1 C 0.1738(3) 0.38683(10) 0.25563(16) 0.0347(6) Uani 1 1 d .
C2 C 0.0839(3) 0.41013(11) 0.17927(17) 0.0394(7) Uani 1 1 d .
H2 H 0.0598 0.4502 0.1761 0.047 Uiso 1 1 calc R
C11 C 0.0914(4) 0.49332(13) 0.3293(2) 0.0600(9) Uani 1 1 d .
H11A H 0.0464 0.4672 0.2946 0.072 Uiso 1 1 calc R
C12 C 0.0090(5) 0.5033(3) 0.3912(3) 0.134(3) Uani 1 1 d .
H12A H 0.0057 0.4739 0.4227 0.201 Uiso 1 1 calc R
H12B H -0.0769 0.5122 0.3653 0.201 Uiso 1 1 calc R
H12C H 0.0460 0.5303 0.4248 0.201 Uiso 1 1 calc R
C13 C 0.0982(6) 0.53845(18) 0.2765(4) 0.125(2) Uani 1 1 d .
H13A H 0.1505 0.5306 0.2377 0.187 Uiso 1 1 calc R
H13B H 0.1358 0.5661 0.3084 0.187 Uiso 1 1 calc R
H13C H 0.0125 0.5472 0.2499 0.187 Uiso 1 1 calc R
C14 C 0.3134(4) 0.50460(14) 0.4199(2) 0.0686(11) Uani 1 1 d .
H14 H 0.3834 0.4799 0.4309 0.082 Uiso 1 1 calc R
C15 C 0.3850(7) 0.5417(3) 0.3869(4) 0.159(3) Uani 1 1 d .
H15A H 0.4411 0.5589 0.4290 0.239 Uiso 1 1 calc R
H15B H 0.3263 0.5652 0.3569 0.239 Uiso 1 1 calc R
H15C H 0.4359 0.5261 0.3525 0.239 Uiso 1 1 calc R
C16 C 0.2884(7) 0.5076(3) 0.5011(3) 0.157(3) Uani 1 1 d .
H16A H 0.3527 0.5284 0.5326 0.236 Uiso 1 1 calc R
H16B H 0.2918 0.4747 0.5237 0.236 Uiso 1 1 calc R
H16C H 0.2042 0.5218 0.5002 0.236 Uiso 1 1 calc R
C17 C 0.4787(5) 0.4107(2) 0.0391(3) 0.0918(15) Uani 1 1 d .
H17A H 0.5594 0.3966 0.0313 0.138 Uiso 1 1 calc R
H17B H 0.4831 0.4465 0.0362 0.138 Uiso 1 1 calc R
H17C H 0.4101 0.3987 -0.0016 0.138 Uiso 1 1 calc R
C18 C 0.5388(4) 0.35578(14) 0.1485(2) 0.0640(10) Uani 1 1 d .
H18A H 0.6062 0.3525 0.1179 0.096 Uiso 1 1 calc R
H18B H 0.4905 0.3252 0.1459 0.096 Uiso 1 1 calc R
H18C H 0.5764 0.3628 0.2029 0.096 Uiso 1 1 calc R
C19 C 0.1489(4) 0.50163(15) 0.0657(2) 0.0686(10) Uani 1 1 d .
H19A H 0.1730 0.5341 0.0495 0.103 Uiso 1 1 calc R
H19B H 0.0857 0.5051 0.0993 0.103 Uiso 1 1 calc R
H19C H 0.1129 0.4824 0.0195 0.103 Uiso 1 1 calc R
C20 C 0.3737(4) 0.51100(15) 0.1261(3) 0.0750(12) Uani 1 1 d .
H20A H 0.3504 0.5422 0.0996 0.113 Uiso 1 1 calc R
H20B H 0.4463 0.4969 0.1072 0.113 Uiso 1 1 calc R
H20C H 0.3963 0.5165 0.1824 0.113 Uiso 1 1 calc R
C21 C 0.3667(3) 0.38768(10) 0.40537(16) 0.0373(6) Uani 1 1 d .
C22 C 0.5007(3) 0.37146(10) 0.41898(17) 0.0397(7) Uani 1 1 d .
C23 C 0.6015(3) 0.37865(12) 0.3776(2) 0.0524(8) Uani 1 1 d .
H23A H 0.5870 0.3964 0.3300 0.063 Uiso 1 1 calc R
C24 C 0.7230(4) 0.35948(16) 0.4068(3) 0.0726(11) Uani 1 1 d .
H24A H 0.7894 0.3647 0.3785 0.087 Uiso 1 1 calc R
C25 C 0.7483(4) 0.33269(18) 0.4774(3) 0.0838(13) Uani 1 1 d .
H25A H 0.8307 0.3200 0.4958 0.101 Uiso 1 1 calc R
C26 C 0.6509(4) 0.32497(15) 0.5202(2) 0.0684(10) Uani 1 1 d .
H26A H 0.6672 0.3069 0.5674 0.082 Uiso 1 1 calc R
C27 C 0.5273(3) 0.34450(11) 0.49218(18) 0.0456(7) Uani 1 1 d .
C28 C 0.4109(3) 0.34317(11) 0.52499(17) 0.0468(8) Uani 1 1 d .
C29 C 0.3834(4) 0.32055(13) 0.5943(2) 0.0610(9) Uani 1 1 d .
H29A H 0.4464 0.3021 0.6273 0.073 Uiso 1 1 calc R
C30 C 0.2631(5) 0.32609(16) 0.6125(2) 0.0745(12) Uani 1 1 d .
H30A H 0.2455 0.3122 0.6591 0.089 Uiso 1 1 calc R
C31 C 0.1654(4) 0.35249(16) 0.5618(2) 0.0702(11) Uani 1 1 d .
H31A H 0.0839 0.3558 0.5752 0.084 Uiso 1 1 calc R
C32 C 0.1896(3) 0.37363(13) 0.4923(2) 0.0564(9) Uani 1 1 d .
H32A H 0.1239 0.3904 0.4586 0.068 Uiso 1 1 calc R
C33 C 0.3126(3) 0.36984(10) 0.47251(17) 0.0402(7) Uani 1 1 d .
C41 C 0.6411(6) 0.2209(3) 0.3603(5) 0.118(2) Uani 1 1 d .
H41A H 0.7208 0.2328 0.3942 0.142 Uiso 1 1 calc R
C42 C 0.6016(8) 0.2422(2) 0.2892(6) 0.120(2) Uani 1 1 d .
H42A H 0.6507 0.2702 0.2728 0.144 Uiso 1 1 calc R
C43 C 0.5041(9) 0.2221(3) 0.2374(4) 0.118(2) Uani 1 1 d .
H43A H 0.4798 0.2367 0.1842 0.142 Uiso 1 1 calc R
C44 C 0.4428(6) 0.1803(3) 0.2561(5) 0.120(2) Uani 1 1 d .
H44A H 0.3761 0.1641 0.2166 0.145 Uiso 1 1 calc R
C45 C 0.4855(8) 0.1586(2) 0.3287(6) 0.120(2) Uani 1 1 d .
H45A H 0.4503 0.1261 0.3409 0.144 Uiso 1 1 calc R
C46 C 0.5846(8) 0.1792(3) 0.3807(4) 0.114(2) Uani 1 1 d .
H46A H 0.6235 0.1609 0.4289 0.137 Uiso 1 1 calc R
C51 C 0.0920(7) 0.2300(2) 0.4654(4) 0.1032(17) Uani 1 1 d .
H51A H 0.0649 0.2512 0.5060 0.124 Uiso 1 1 calc R
C52 C 0.0183(6) 0.2282(3) 0.3947(6) 0.129(3) Uani 1 1 d .
H52A H -0.0462 0.2521 0.3809 0.154 Uiso 1 1 calc R
C53 C 0.0338(8) 0.1924(4) 0.3413(4) 0.139(3) Uani 1 1 d .
H53A H -0.0200 0.1905 0.2917 0.167 Uiso 1 1 calc R
C54 C 0.1371(10) 0.1578(2) 0.3650(6) 0.139(3) Uani 1 1 d .
H54A H 0.1527 0.1323 0.3309 0.166 Uiso 1 1 calc R
C55 C 0.2134(6) 0.1628(2) 0.4394(5) 0.111(2) Uani 1 1 d .
H55A H 0.2665 0.1344 0.4623 0.134 Uiso 1 1 calc R
C56 C 0.1865(5) 0.1984(3) 0.4872(4) 0.0977(16) Uani 1 1 d .
H56A H 0.2183 0.1941 0.5444 0.117 Uiso 1 1 calc R
C61 C 0.3267(5) 0.4410(2) -0.2611(4) 0.1071(19) Uani 1 1 d .
H61A H 0.3573 0.4208 -0.2978 0.129 Uiso 1 1 calc R
C62 C 0.3216(5) 0.4919(2) -0.2708(3) 0.0872(13) Uani 1 1 d .
H62A H 0.3494 0.5065 -0.3141 0.105 Uiso 1 1 calc R
C63 C 0.2764(5) 0.52077(18) -0.2178(3) 0.0847(13) Uani 1 1 d .
H63A H 0.2737 0.5553 -0.2246 0.102 Uiso 1 1 calc R
C64 C 0.2353(5) 0.5008(2) -0.1554(3) 0.0890(14) Uani 1 1 d .
H64A H 0.2035 0.5214 -0.1195 0.107 Uiso 1 1 calc R
C65 C 0.2397(5) 0.4508(2) -0.1441(4) 0.1058(17) Uani 1 1 d .
H65A H 0.2110 0.4370 -0.1005 0.127 Uiso 1 1 calc R
C66 C 0.2864(5) 0.42024(19) -0.1969(5) 0.109(2) Uani 1 1 d .
H66A H 0.2905 0.3858 -0.1890 0.131 Uiso 1 1 calc R

loop_
_atom_site_aniso_label
_atom_site_aniso_U_11
_atom_site_aniso_U_22
_atom_site_aniso_U_33
_atom_site_aniso_U_23
_atom_site_aniso_U_13
_atom_site_aniso_U_12
Ti1 0.0375(3) 0.0423(3) 0.0305(3) 0.0022(2) 0.0073(2) -0.0005(2)
P1 0.0340(4) 0.0338(4) 0.0301(4) -0.0011(3) 0.0053(3) -0.0021(3)
O1 0.0381(11) 0.0382(10) 0.0337(10) 0.0009(8) 0.0064(8) -0.0073(8)
N1 0.0449(15) 0.0364(13) 0.0415(14) -0.0077(10) 0.0020(11) 0.0035(10)
N2 0.0476(16) 0.0565(16) 0.0426(15) 0.0120(12) 0.0054(12) 0.0015(12)
N3 0.0501(16) 0.0630(17) 0.0422(15) 0.0025(12) 0.0181(13) 0.0035(13)
B3 0.048(2) 0.053(2) 0.0340(18) -0.0065(15) 0.0023(15) -0.0012(16)
B4 0.050(2) 0.0453(19) 0.041(2) -0.0120(15) 0.0064(16) 0.0003(16)
B5 0.0389(18) 0.0333(16) 0.0391(18) -0.0044(13) 0.0094(14) -0.0031(13)
B6 0.0363(19) 0.052(2) 0.050(2) -0.0068(16) 0.0114(16) -0.0085(16)
B7 0.0348(19) 0.060(2) 0.052(2) -0.0146(18) -0.0013(16) -0.0050(16)
B8 0.050(2) 0.052(2) 0.052(2) -0.0189(17) 0.0038(18) -0.0053(17)
B9 0.051(2) 0.0418(19) 0.054(2) -0.0092(16) 0.0084(18) -0.0090(16)
B10 0.046(2) 0.0384(18) 0.050(2) -0.0018(15) 0.0127(17) -0.0138(15)
B11 0.044(2) 0.053(2) 0.058(2) -0.0099(18) 0.0070(18) -0.0152(17)
K1 0.0755(6) 0.0428(4) 0.0730(6) -0.0015(3) 0.0214(4) -0.0002(4)
C1 0.0349(15) 0.0375(14) 0.0320(14) -0.0018(11) 0.0069(12) -0.0018(11)
C2 0.0369(16) 0.0443(16) 0.0357(15) -0.0046(12) 0.0028(12) -0.0020(12)
C11 0.061(2) 0.061(2) 0.053(2) -0.0157(17) -0.0023(17) 0.0188(17)
C12 0.072(3) 0.231(7) 0.094(4) -0.067(4) 0.002(3) 0.061(4)
C13 0.144(5) 0.064(3) 0.136(5) 0.025(3) -0.055(4) 0.008(3)
C14 0.082(3) 0.058(2) 0.061(2) -0.0190(18) 0.002(2) -0.0137(19)
C15 0.173(6) 0.163(6) 0.148(6) -0.048(5) 0.047(5) -0.123(5)
C16 0.156(6) 0.244(8) 0.079(4) -0.098(5) 0.040(4) -0.099(6)
C17 0.091(3) 0.136(4) 0.059(3) 0.027(3) 0.041(2) 0.027(3)
C18 0.056(2) 0.076(2) 0.067(2) 0.0013(19) 0.0266(19) 0.0134(18)
C19 0.074(3) 0.072(2) 0.054(2) 0.0202(18) -0.0012(19) 0.012(2)
C20 0.074(3) 0.065(2) 0.084(3) 0.031(2) 0.008(2) -0.012(2)
C21 0.0385(16) 0.0404(15) 0.0330(15) 0.0011(11) 0.0068(12) -0.0025(12)
C22 0.0416(17) 0.0361(15) 0.0394(16) -0.0028(12) 0.0024(13) -0.0021(12)
C23 0.0434(19) 0.0566(19) 0.058(2) -0.0028(16) 0.0106(16) -0.0020(15)
C24 0.046(2) 0.088(3) 0.086(3) 0.002(2) 0.017(2) 0.002(2)
C25 0.050(2) 0.102(3) 0.093(3) 0.008(3) -0.001(2) 0.027(2)
C26 0.066(3) 0.071(2) 0.061(2) 0.0098(19) -0.0097(19) 0.0139(19)
C27 0.0490(19) 0.0411(16) 0.0431(17) 0.0010(13) -0.0010(14) 0.0025(13)
C28 0.065(2) 0.0375(16) 0.0355(16) 0.0017(12) 0.0022(15) -0.0003(14)
C29 0.087(3) 0.058(2) 0.0380(18) 0.0098(15) 0.0109(18) 0.0035(19)
C30 0.105(4) 0.078(3) 0.043(2) 0.0113(19) 0.023(2) -0.006(2)
C31 0.071(3) 0.088(3) 0.060(2) 0.004(2) 0.034(2) -0.008(2)
C32 0.055(2) 0.068(2) 0.048(2) 0.0069(16) 0.0153(16) 0.0015(17)
C33 0.0500(18) 0.0374(15) 0.0338(15) -0.0009(12) 0.0094(13) -0.0023(13)
C41 0.095(4) 0.105(5) 0.155(7) -0.021(5) 0.023(4) 0.029(4)
C42 0.127(6) 0.081(4) 0.173(8) 0.022(5) 0.081(5) 0.018(4)
C43 0.175(7) 0.098(5) 0.090(4) 0.011(4) 0.048(5) 0.047(5)
C44 0.135(5) 0.090(4) 0.131(6) -0.047(4) 0.010(4) 0.013(4)
C45 0.157(6) 0.057(3) 0.165(7) -0.001(4) 0.077(6) 0.008(4)
C46 0.163(6) 0.096(4) 0.090(4) 0.012(3) 0.043(4) 0.064(4)
C51 0.096(4) 0.096(4) 0.124(5) 0.017(4) 0.037(4) -0.014(3)
C52 0.078(4) 0.125(6) 0.174(8) 0.075(6) 0.003(5) -0.014(4)
C53 0.144(7) 0.160(7) 0.093(5) 0.050(5) -0.031(4) -0.086(6)
C54 0.215(9) 0.078(4) 0.141(7) -0.011(4) 0.079(6) -0.051(5)
C55 0.117(5) 0.090(4) 0.133(6) 0.048(4) 0.038(5) 0.003(4)
C56 0.077(4) 0.118(5) 0.099(4) 0.032(4) 0.018(3) -0.019(3)
C61 0.080(3) 0.109(4) 0.140(5) -0.050(4) 0.039(3) -0.016(3)
C62 0.083(3) 0.102(4) 0.075(3) 0.001(3) 0.010(3) -0.020(3)
C63 0.082(3) 0.074(3) 0.092(4) 0.003(3) 0.001(3) -0.003(2)
C64 0.080(3) 0.102(4) 0.084(3) -0.001(3) 0.013(3) 0.010(3)
C65 0.088(4) 0.122(5) 0.109(4) 0.044(4) 0.024(3) 0.010(3)
C66 0.079(4) 0.064(3) 0.187(7) 0.015(4) 0.031(4) 0.001(2)

loop_
_atom_type_symbol
_atom_type_description
_atom_type_scat_dispersion_real
_atom_type_scat_dispersion_imag
_atom_type_scat_source
C C 0.0033 0.0016 'International Tables Vol C Tables 4.2.6.8 and 6.1.1.4'
H H 0.0000 0.0000 'International Tables Vol C Tables 4.2.6.8 and 6.1.1.4'
B B 0.0013 0.0007 'International Tables Vol C Tables 4.2.6.8 and 6.1.1.4'
N N 0.0061 0.0033 'International Tables Vol C Tables 4.2.6.8 and 6.1.1.4'
O O 0.0106 0.0060 'International Tables Vol C Tables 4.2.6.8 and 6.1.1.4'
P P 0.1023 0.0942 'International Tables Vol C Tables 4.2.6.8 and 6.1.1.4'
K K 0.2009 0.2494 'International Tables Vol C Tables 4.2.6.8 and 6.1.1.4'
Ti Ti 0.2776 0.4457 'International Tables Vol C Tables 4.2.6.8 and 6.1.1.4'

loop_
_geom_angle_atom_site_label_1
_geom_angle_atom_site_label_2
_geom_angle_atom_site_label_3
_geom_angle
N3 Ti1 N2 100.72(12)
N3 Ti1 O1 105.53(10)
N2 Ti1 O1 100.71(10)
N3 Ti1 B5 103.27(11)
N2 Ti1 B5 152.94(12)
O1 Ti1 B5 84.78(9)
N3 Ti1 C2 155.39(11)
N2 Ti1 C2 86.28(11)
O1 Ti1 C2 96.14(9)
B5 Ti1 C2 66.74(11)
N3 Ti1 B3 116.00(12)
N2 Ti1 B3 88.75(12)
O1 Ti1 B3 134.82(10)
B5 Ti1 B3 69.58(12)
C2 Ti1 B3 39.99(10)
N3 Ti1 C1 142.63(11)
N2 Ti1 C1 116.64(10)
O1 Ti1 C1 69.01(8)
B5 Ti1 C1 40.63(9)
C2 Ti1 C1 38.09(9)
B3 Ti1 C1 67.33(11)
N3 Ti1 B4 89.34(12)
N2 Ti1 B4 127.14(12)
O1 Ti1 B4 126.44(10)
B5 Ti1 B4 41.68(11)
C2 Ti1 B4 68.11(11)
B3 Ti1 B4 42.18(12)
C1 Ti1 B4 68.74(10)
N3 Ti1 P1 129.04(9)
N2 Ti1 P1 109.26(8)
O1 Ti1 P1 30.10(5)
B5 Ti1 P1 63.70(8)
C2 Ti1 P1 68.45(7)
B3 Ti1 P1 105.11(9)
C1 Ti1 P1 39.05(7)
B4 Ti1 P1 103.08(8)
O1 P1 N1 113.60(12)
O1 P1 C21 110.44(12)
N1 P1 C21 109.70(13)
O1 P1 C1 96.34(11)
N1 P1 C1 113.94(13)
C21 P1 C1 112.29(13)
O1 P1 Ti1 39.94(7)
N1 P1 Ti1 123.09(9)
C21 P1 Ti1 126.10(10)
C1 P1 Ti1 56.61(8)
P1 O1 Ti1 109.96(10)
C11 N1 C14 118.5(3)
C11 N1 P1 124.6(2)
C14 N1 P1 114.5(2)
C19 N2 C20 110.6(3)
C19 N2 Ti1 139.3(2)
C20 N2 Ti1 109.7(2)
C18 N3 C17 109.9(3)
C18 N3 Ti1 122.3(2)
C17 N3 Ti1 126.4(3)
C2 B3 B4 106.4(2)
C2 B3 B8 104.7(2)
B4 B3 B8 60.1(2)
C2 B3 B7 58.89(19)
B4 B3 B7 108.5(3)
B8 B3 B7 59.5(2)
C2 B3 Ti1 69.78(16)
B4 B3 Ti1 70.20(17)
B8 B3 Ti1 126.2(2)
B7 B3 Ti1 126.2(2)
B5 B4 B3 104.2(2)
B5 B4 B8 106.2(2)
B3 B4 B8 60.2(2)
B5 B4 B9 59.68(19)
B3 B4 B9 106.8(3)
B8 B4 B9 59.7(2)
B5 B4 Ti1 67.53(15)
B3 B4 Ti1 67.62(16)
B8 B4 Ti1 123.9(2)
B9 B4 Ti1 123.6(2)
C1 B5 B4 107.8(2)
C1 B5 B9 106.0(2)
B4 B5 B9 61.3(2)
C1 B5 B10 58.89(17)
B4 B5 B10 110.7(3)
B9 B5 B10 60.49(19)
C1 B5 Ti1 70.02(14)
B4 B5 Ti1 70.79(16)
B9 B5 Ti1 128.1(2)
B10 B5 Ti1 126.9(2)
C1 B5 K1 108.27(16)
B4 B5 K1 138.08(18)
B9 B5 K1 88.68(18)
B10 B5 K1 71.92(16)
Ti1 B5 K1 142.87(13)
C1 B6 C2 54.72(17)
C1 B6 B11 104.4(2)
C2 B6 B11 103.1(2)
C1 B6 B10 58.55(18)
C2 B6 B10 102.1(2)
B11 B6 B10 60.5(2)
C1 B6 B7 102.3(2)
C2 B6 B7 57.72(19)
B11 B6 B7 59.6(2)
B10 B6 B7 107.0(3)
C2 B7 B11 104.9(3)
C2 B7 B8 103.8(2)
B11 B7 B8 61.1(2)
C2 B7 B6 59.91(19)
B11 B7 B6 59.8(2)
B8 B7 B6 109.0(3)
C2 B7 B3 57.03(18)
B11 B7 B3 108.6(3)
B8 B7 B3 60.1(2)
B6 B7 B3 108.2(2)
B7 B8 B9 107.5(3)
B7 B8 B4 109.0(2)
B9 B8 B4 60.4(2)
B7 B8 B3 60.4(2)
B9 B8 B3 107.0(3)
B4 B8 B3 59.7(2)
B7 B8 B11 59.3(2)
B9 B8 B11 60.2(2)
B4 B8 B11 109.2(3)
B3 B8 B11 107.5(2)
B5 B9 B8 105.9(3)
B5 B9 B10 60.18(19)
B8 B9 B10 107.9(3)
B5 B9 B4 59.04(19)
B8 B9 B4 59.9(2)
B10 B9 B4 108.6(2)
B5 B9 B11 107.1(2)
B8 B9 B11 60.5(2)
B10 B9 B11 59.8(2)
B4 B9 B11 109.0(3)
C1 B10 B6 59.33(19)
C1 B10 B5 58.08(17)
B6 B10 B5 107.8(2)
C1 B10 B11 104.4(3)
B6 B10 B11 59.8(2)
B5 B10 B11 107.0(3)
C1 B10 B9 104.5(2)
B6 B10 B9 108.7(3)
B5 B10 B9 59.33(19)
B11 B10 B9 60.4(2)
C1 B10 K1 111.54(18)
B6 B10 K1 159.5(2)
B5 B10 K1 77.42(17)
B11 B10 K1 138.9(2)
B9 B10 K1 91.18(19)
B7 B11 B6 60.6(2)
B7 B11 B10 107.2(2)
B6 B11 B10 59.7(2)
B7 B11 B9 106.9(3)
B6 B11 B9 108.2(2)
B10 B11 B9 59.8(2)
B7 B11 B8 59.6(2)
B6 B11 B8 108.4(3)
B10 B11 B8 106.9(3)
B9 B11 B8 59.3(2)
C27 K1 C28 26.77(8)
C27 K1 C22 26.04(7)
C28 K1 C22 43.04(8)
C27 K1 C56 113.42(14)
C28 K1 C56 91.04(14)
C22 K1 C56 133.90(14)
C27 K1 C33 42.92(8)
C28 K1 C33 25.96(8)
C22 K1 C33 42.33(7)
C56 K1 C33 95.83(15)
C27 K1 C21 42.70(8)
C28 K1 C21 42.71(7)
C22 K1 C21 25.71(7)
C56 K1 C21 120.68(15)
C33 K1 C21 25.68(7)
C27 K1 C41 84.16(14)
C28 K1 C41 108.33(14)
C22 K1 C41 86.53(15)
C56 K1 C41 119.2(2)
C33 K1 C41 126.07(14)
C21 K1 C41 111.10(15)
C27 K1 B10 105.36(8)
C28 K1 B10 95.72(8)
C22 K1 B10 84.91(8)
C56 K1 B10 98.91(13)
C33 K1 B10 69.79(8)
C21 K1 B10 62.73(8)
C41 K1 B10 133.46(17)
C27 K1 C46 99.44(18)
C28 K1 C46 118.14(17)
C22 K1 C46 107.95(18)
C56 K1 C46 96.72(19)
C33 K1 C46 142.01(18)
C21 K1 C46 133.39(18)
C41 K1 C46 23.37(16)
B10 K1 C46 142.26(14)
C27 K1 C55 131.13(17)
C28 K1 C55 112.61(17)
C22 K1 C55 155.44(17)
C56 K1 C55 23.16(14)
C33 K1 C55 118.90(16)
C21 K1 C55 143.16(15)
C41 K1 C55 102.52(19)
B10 K1 C55 103.97(13)
C46 K1 C55 79.2(2)
C27 K1 C42 90.51(18)
C28 K1 C42 117.24(18)
C22 K1 C42 82.59(14)
C56 K1 C42 135.68(17)
C33 K1 C42 124.85(14)
C21 K1 C42 102.41(12)
C41 K1 C42 23.09(16)
B10 K1 C42 110.37(17)
C46 K1 C42 40.77(16)
C55 K1 C42 114.38(17)
C27 K1 C45 122.62(17)
C28 K1 C45 140.69(19)
C22 K1 C45 126.95(13)
C56 K1 C45 89.19(18)
C33 K1 C45 165.39(18)
C21 K1 C45 149.43(12)
C41 K1 C45 40.80(17)
B10 K1 C45 123.04(19)
C46 K1 C45 23.39(16)
C55 K1 C45 67.31(17)
C42 K1 C45 47.07(15)
C2 C1 B5 109.2(2)
C2 C1 B10 111.7(2)
B5 C1 B10 63.03(19)
C2 C1 B6 63.31(19)
B5 C1 B6 114.1(2)
B10 C1 B6 62.1(2)
C2 C1 P1 123.84(19)
B5 C1 P1 107.30(19)
B10 C1 P1 122.6(2)
B6 C1 P1 131.9(2)
C2 C1 Ti1 70.72(14)
B5 C1 Ti1 69.35(14)
B10 C1 Ti1 130.18(18)
B6 C1 Ti1 132.31(19)
P1 C1 Ti1 84.34(10)
C1 C2 B3 112.3(2)
C1 C2 B7 111.8(2)
B3 C2 B7 64.1(2)
C1 C2 B6 61.97(19)
B3 C2 B6 116.1(2)
B7 C2 B6 62.4(2)
C1 C2 Ti1 71.19(14)
B3 C2 Ti1 70.23(16)
B7 C2 Ti1 131.46(19)
B6 C2 Ti1 131.5(2)
N1 C11 C12 112.6(3)
N1 C11 C13 113.5(4)
C12 C11 C13 111.8(4)
C15 C14 C16 122.6(4)
C15 C14 N1 118.5(4)
C16 C14 N1 115.0(4)
C22 C21 C33 106.5(2)
C22 C21 P1 127.6(2)
C33 C21 P1 125.8(2)
C22 C21 K1 73.84(15)
C33 C21 K1 74.57(15)
P1 C21 K1 119.54(13)
C23 C22 C27 118.2(3)
C23 C22 C21 133.2(3)
C27 C22 C21 108.6(3)
C23 C22 K1 114.42(19)
C27 C22 K1 72.64(16)
C21 C22 K1 80.45(16)
C24 C23 C22 120.3(3)
C23 C24 C25 121.5(4)
C26 C25 C24 119.9(4)
C25 C26 C27 119.7(4)
C26 C27 C22 120.5(3)
C26 C27 C28 131.3(3)
C22 C27 C28 108.2(3)
C26 C27 K1 109.4(2)
C22 C27 K1 81.32(17)
C28 C27 K1 76.71(17)
C29 C28 C33 120.4(3)
C29 C28 C27 131.4(3)
C33 C28 C27 108.1(3)
C29 C28 K1 107.9(2)
C33 C28 K1 81.99(16)
C27 C28 K1 76.52(17)
C30 C29 C28 119.2(4)
C29 C30 C31 121.1(3)
C32 C31 C30 120.4(4)
C31 C32 C33 120.2(3)
C32 C33 C28 118.6(3)
C32 C33 C21 132.9(3)
C28 C33 C21 108.5(3)
C32 C33 K1 113.2(2)
C28 C33 K1 72.05(16)
C21 C33 K1 79.75(16)
C42 C41 C46 120.8(7)
C42 C41 K1 81.2(4)
C46 C41 K1 78.8(3)
C41 C42 C43 120.3(7)
C41 C42 K1 75.7(4)
C43 C42 K1 81.4(4)
C42 C43 C44 120.8(7)
C42 C43 K1 76.0(4)
C44 C43 K1 78.5(3)
C43 C44 C45 118.2(7)
C43 C44 K1 78.7(3)
C45 C44 K1 76.2(3)
C46 C45 C44 120.3(6)
C46 C45 K1 75.7(3)
C44 C45 K1 80.6(3)
C41 C46 C45 119.5(6)
C41 C46 K1 77.9(3)
C45 C46 K1 80.9(3)
C56 C51 C52 121.9(7)
C56 C51 K1 69.6(3)
C52 C51 K1 92.6(4)
C51 C52 C53 121.7(7)
C52 C53 C54 116.5(7)
C55 C54 C53 118.7(7)
C56 C55 C54 119.2(7)
C56 C55 K1 74.4(3)
C54 C55 K1 93.3(3)
C51 C56 C55 121.9(6)
C51 C56 K1 88.1(3)
C55 C56 K1 82.4(3)
C66 C61 C62 119.4(5)
C63 C62 C61 119.9(5)
C64 C63 C62 121.2(5)
C63 C64 C65 120.1(5)
C64 C65 C66 120.2(5)
C61 C66 C65 119.2(5)

loop_
_geom_bond_atom_site_label_1
_geom_bond_atom_site_label_2
_geom_bond_distance
Ti1 N3 1.894(3)
Ti1 N2 1.900(3)
Ti1 O1 1.9879(19)
Ti1 B5 2.432(3)
Ti1 C2 2.435(3)
Ti1 B3 2.442(4)
Ti1 C1 2.442(3)
Ti1 B4 2.485(4)
Ti1 P1 2.9105(8)
P1 O1 1.5529(19)
P1 N1 1.650(2)
P1 C21 1.720(3)
P1 C1 1.843(3)
N1 C11 1.486(4)
N1 C14 1.505(4)
N2 C19 1.458(4)
N2 C20 1.475(4)
N3 C18 1.440(4)
N3 C17 1.459(4)
B3 C2 1.668(4)
B3 B4 1.773(5)
B3 B8 1.782(5)
B3 B7 1.788(5)
B4 B5 1.750(5)
B4 B8 1.781(5)
B4 B9 1.790(5)
B5 C1 1.692(4)
B5 B9 1.761(5)
B5 B10 1.777(5)
B5 K1 3.400(3)
B6 C1 1.721(4)
B6 C2 1.742(5)
B6 B11 1.769(5)
B6 B10 1.769(5)
B6 B7 1.784(5)
B7 C2 1.702(5)
B7 B11 1.766(6)
B7 B8 1.771(5)
B8 B9 1.776(6)
B8 B11 1.798(6)
B9 B10 1.782(5)
B9 B11 1.793(6)
B10 C1 1.707(4)
B10 B11 1.782(5)
B10 K1 3.311(4)
K1 C27 3.102(3)
K1 C28 3.105(3)
K1 C22 3.213(3)
K1 C56 3.227(5)
K1 C33 3.232(3)
K1 C21 3.299(3)
K1 C41 3.302(5)
K1 C46 3.313(5)
K1 C55 3.321(5)
K1 C42 3.368(6)
K1 C45 3.375(5)
C1 C2 1.592(4)
C11 C12 1.509(6)
C11 C13 1.518(6)
C14 C15 1.423(6)
C14 C16 1.463(6)
C21 C22 1.451(4)
C21 C33 1.453(4)
C22 C23 1.392(4)
C22 C27 1.427(4)
C23 C24 1.382(5)
C24 C25 1.387(6)
C25 C26 1.379(6)
C26 C27 1.400(5)
C27 C28 1.437(4)
C28 C29 1.408(4)
C28 C33 1.429(4)
C29 C30 1.364(5)
C30 C31 1.406(6)
C31 C32 1.382(5)
C32 C33 1.399(4)
C41 C42 1.336(9)
C41 C46 1.339(9)
C42 C43 1.338(9)
C43 C44 1.359(9)
C44 C45 1.370(9)
C45 C46 1.357(9)
C51 C56 1.306(8)
C51 C52 1.310(9)
C52 C53 1.353(10)
C53 C54 1.428(11)
C54 C55 1.381(10)
C55 C56 1.318(8)
C61 C66 1.366(8)
C61 C62 1.372(7)
C62 C63 1.343(7)
C63 C64 1.334(7)
C64 C65 1.352(7)
C65 C66 1.373(8)
